data_4134629
loop_
_publ_author_name
'Au, Yik Ki'
'Lyu, Hairong'
'Quan, Yangjian'
'Xie, Zuowei'

_publ_section_title
;
 Copper-Catalyzed Electrochemical Selective B-H Oxygenation of
 <i>o</i>-Carboranes at Room Temperature.
;
_journal_name_full 'Journal of the American Chemical Society'
_journal_paper_doi 10.1021/jacs.0c02490
_journal_year 2020
_chemical_formula_sum 'C31 H42 B10 N2 O8'
_chemical_formula_weight 678.76
_space_group_crystal_system triclinic
_space_group_IT_number 2
_space_group_name_Hall '-P 1'
_space_group_name_H-M_alt 'P -1'
_atom_sites_solution_hydrogens mixed
_audit_creation_method SHELXL-2018/3
_cell_angle_alpha 70.500(14)
_cell_angle_beta 74.600(10)
_cell_angle_gamma 86.737(10)
_cell_formula_units_Z 2
_cell_length_a 8.910(3)
_cell_length_b 13.323(4)
_cell_length_c 16.770(6)
_cell_measurement_reflns_used 695
_cell_measurement_temperature 298(2)
_cell_measurement_theta_max 15
_cell_measurement_theta_min 15
_cell_volume 1808.1(11)
_computing_cell_refinement 'BRUKER D8VENTURE DIFFRACTOMETER'
_computing_data_collection 'BRUKER D8VENTURE DIFFRACTOMETER'
_computing_data_reduction 'BRUKER D8VENTURE DIFFRACTOMETER'
_computing_molecular_graphics 'BRUKER SHELXTL'
_computing_publication_material 'BRUKER SHELXTL'
_computing_structure_refinement 'SHELXL-2018/3 (Sheldrick, 2018)'
_computing_structure_solution 'SHELXT 2014/5 (Sheldrick, 2014)'
_diffrn_ambient_temperature 298(2)
_diffrn_measured_fraction_theta_full 0.996
_diffrn_measured_fraction_theta_max 0.996
_diffrn_measurement_device_type 'BRUKER D8VENTURE DIFFRACTOMETER'
_diffrn_measurement_method 'PHI & OMEGA SCAN'
_diffrn_radiation_type MoK\a
_diffrn_radiation_wavelength 0.71073
_diffrn_reflns_av_R_equivalents 0.0465
_diffrn_reflns_av_unetI/netI 0.0238
_diffrn_reflns_Laue_measured_fraction_full 0.996
_diffrn_reflns_Laue_measured_fraction_max 0.996
_diffrn_reflns_limit_h_max 10
_diffrn_reflns_limit_h_min -10
_diffrn_reflns_limit_k_max 15
_diffrn_reflns_limit_k_min -15
_diffrn_reflns_limit_l_max 20
_diffrn_reflns_limit_l_min -20
_diffrn_reflns_number 59396
_diffrn_reflns_point_group_measured_fraction_full 0.996
_diffrn_reflns_point_group_measured_fraction_max 0.996
_diffrn_reflns_theta_full 25.242
_diffrn_reflns_theta_max 25.249
_diffrn_reflns_theta_min 2.372
_exptl_absorpt_coefficient_mu 0.083
_exptl_absorpt_correction_T_max 0.7456
_exptl_absorpt_correction_T_min 0.7042
_exptl_absorpt_correction_type multi-scan
_exptl_crystal_colour colourless
_exptl_crystal_density_diffrn 1.247
_exptl_crystal_description block
_exptl_crystal_F_000 712
_exptl_crystal_size_max 0.400
_exptl_crystal_size_mid 0.300
_exptl_crystal_size_min 0.200
_refine_diff_density_max 0.850
_refine_diff_density_min -0.256
_refine_diff_density_rms 0.074
_refine_ls_extinction_method none
_refine_ls_goodness_of_fit_ref 1.106
_refine_ls_hydrogen_treatment constr
_refine_ls_matrix_type full
_refine_ls_number_parameters 460
_refine_ls_number_reflns 6511
_refine_ls_number_restraints 0
_refine_ls_restrained_S_all 1.106
_refine_ls_R_factor_all 0.0924
_refine_ls_R_factor_gt 0.0781
_refine_ls_shift/su_max 0.000
_refine_ls_shift/su_mean 0.000
_refine_ls_structure_factor_coef Fsqd
_refine_ls_weighting_details 'w=1/[\s^2^(Fo^2^)+(0.1340P)^2^+1.0216P] where P=(Fo^2^+2Fc^2^)/3'
_refine_ls_weighting_scheme calc
_refine_ls_wR_factor_gt 0.2265
_refine_ls_wR_factor_ref 0.2402
_reflns_Friedel_coverage 0.000
_reflns_number_gt 5284
_reflns_number_total 6511
_reflns_threshold_expression 'I > 2\s(I)'
_cod_data_source_file ja0c02490_si_007.cif
_cod_data_source_block 6an
_cod_original_cell_volume 1808.0(10)
_cod_database_code 4134629
_shelx_shelxl_version_number 2018/3
_shelx_space_group_comment
;
The symmetry employed for this shelxl refinement is uniquely defined
by the following loop, which should always be used as a source of
symmetry information in preference to the above space-group names.
They are only intended as comments.
;
_shelx_estimated_absorpt_t_min 0.968
_shelx_estimated_absorpt_t_max 0.984

loop_
_space_group_symop_operation_xyz
'x, y, z'
'-x, -y, -z'

loop_
_atom_site_label
_atom_site_type_symbol
_atom_site_fract_x
_atom_site_fract_y
_atom_site_fract_z
_atom_site_U_iso_or_equiv
_atom_site_adp_type
_atom_site_occupancy
_atom_site_site_symmetry_order
_atom_site_calc_flag
_atom_site_refinement_flags_posn
_atom_site_refinement_flags_adp
_atom_site_refinement_flags_occupancy
_atom_site_disorder_assembly
_atom_site_disorder_group
O1 O 0.6614(3) 0.75967(17) 0.21866(15) 0.0635(6) Uani 1 1 d . . . . .
O1W O 0.6516(5) 0.0114(5) 0.4497(3) 0.1471(18) Uani 1 1 d . . . . .
H1WA H 0.718600 -0.049400 0.464600 0.050 Uiso 1 1 d . . . . .
H1WB H 0.622500 0.040700 0.485400 0.050 Uiso 1 1 d . . . . .
O2 O 0.2671(2) 0.76700(14) 0.23438(12) 0.0475(5) Uani 1 1 d . . . . .
O3 O 0.3174(2) 0.53587(15) 0.23464(13) 0.0482(5) Uani 1 1 d . . . . .
O4 O 0.3961(3) 1.0753(2) 0.28370(17) 0.0653(7) Uani 1 1 d . . . . .
O5 O -0.1036(3) 1.04384(19) 0.24256(19) 0.0702(7) Uani 1 1 d . . . . .
O6 O 0.0538(3) 0.2479(2) 0.46518(17) 0.0821(8) Uani 1 1 d . . . . .
O7 O -0.1250(3) 0.3901(2) 0.19997(17) 0.0708(7) Uani 1 1 d . . . . .
N1 N 0.6083(3) 0.58153(19) 0.26895(16) 0.0456(6) Uani 1 1 d . . . . .
H1A H 0.562325 0.531368 0.261819 0.055 Uiso 1 1 calc R U . . .
N2 N 0.5143(3) 0.4003(2) 0.40593(17) 0.0602(7) Uani 1 1 d . . . . .
C1 C 0.5183(3) 0.6961(2) 0.14395(16) 0.0361(6) Uani 1 1 d . . . . .
C2 C 0.6320(3) 0.7380(2) 0.03952(18) 0.0436(6) Uani 1 1 d . . . . .
C11 C 0.8098(4) 0.7454(3) 0.0263(2) 0.0545(8) Uani 1 1 d . . . . .
H11A H 0.830067 0.704308 0.082710 0.065 Uiso 1 1 calc R U . . .
C12 C 0.8730(5) 0.8580(3) 0.0028(3) 0.0833(12) Uani 1 1 d . . . . .
H12A H 0.815156 0.889310 0.045152 0.125 Uiso 1 1 calc R U . . .
H12B H 0.980861 0.856052 0.002902 0.125 Uiso 1 1 calc R U . . .
H12C H 0.862949 0.899870 -0.054340 0.125 Uiso 1 1 calc R U . . .
C13 C 0.8990(5) 0.6941(5) -0.0394(4) 0.1062(17) Uani 1 1 d . . . . .
H13A H 0.857558 0.623102 -0.023538 0.159 Uiso 1 1 calc R U . . .
H13B H 0.889026 0.735232 -0.096727 0.159 Uiso 1 1 calc R U . . .
H13C H 1.006939 0.691414 -0.039485 0.159 Uiso 1 1 calc R U . . .
C14 C 0.6030(3) 0.6817(2) 0.21534(18) 0.0413(6) Uani 1 1 d . . . . .
C15 C 0.6855(3) 0.5543(3) 0.3364(2) 0.0502(7) Uani 1 1 d . . . . .
C16 C 0.8091(5) 0.6130(3) 0.3332(3) 0.0785(11) Uani 1 1 d . . . . .
H16A H 0.850074 0.671118 0.283660 0.094 Uiso 1 1 calc R U . . .
C17 C 0.8742(6) 0.5853(4) 0.4051(4) 0.0960(15) Uani 1 1 d . . . . .
H17A H 0.956175 0.626655 0.403746 0.115 Uiso 1 1 calc R U . . .
C18 C 0.8180(6) 0.4983(5) 0.4769(3) 0.0908(15) Uani 1 1 d . . . . .
H18A H 0.860531 0.482250 0.524491 0.109 Uiso 1 1 calc R U . . .
C19 C 0.6970(4) 0.4321(3) 0.4805(2) 0.0679(11) Uani 1 1 d . . . . .
C20 C 0.6362(6) 0.3401(5) 0.5511(2) 0.0941(17) Uani 1 1 d . . . . .
H20A H 0.675851 0.318925 0.600017 0.113 Uiso 1 1 calc R U . . .
C21 C 0.5202(6) 0.2827(5) 0.5477(3) 0.1019(17) Uani 1 1 d . . . . .
H21A H 0.478585 0.221831 0.594355 0.122 Uiso 1 1 calc R U . . .
C22 C 0.4634(5) 0.3148(4) 0.4744(3) 0.0875(13) Uani 1 1 d . . . . .
H22A H 0.383897 0.273337 0.473411 0.105 Uiso 1 1 calc R U . . .
C23 C 0.6307(4) 0.4600(3) 0.40808(19) 0.0508(8) Uani 1 1 d . . . . .
C24 C 0.2262(3) 0.8666(2) 0.24267(16) 0.0400(6) Uani 1 1 d . . . . .
C25 C 0.3296(3) 0.9242(2) 0.25870(18) 0.0437(6) Uani 1 1 d . . . . .
H25A H 0.427962 0.898847 0.262160 0.052 Uiso 1 1 calc R U . . .
C26 C 0.2853(3) 1.0217(2) 0.26981(18) 0.0442(6) Uani 1 1 d . . . . .
C27 C 0.3587(5) 1.1770(3) 0.2935(3) 0.0770(11) Uani 1 1 d . . . . .
H27A H 0.446082 1.206113 0.302893 0.116 Uiso 1 1 calc R U . . .
H27B H 0.334640 1.224127 0.241418 0.116 Uiso 1 1 calc R U . . .
H27C H 0.270219 1.169042 0.342855 0.116 Uiso 1 1 calc R U . . .
C28 C 0.1387(3) 1.0588(2) 0.26541(19) 0.0455(7) Uani 1 1 d . . . . .
H28A H 0.108729 1.123365 0.273681 0.055 Uiso 1 1 calc R U . . .
C29 C 0.0369(3) 0.9984(2) 0.2485(2) 0.0467(7) Uani 1 1 d . . . . .
C30 C -0.2119(4) 0.9894(4) 0.2221(4) 0.0895(14) Uani 1 1 d . . . . .
H30A H -0.304347 1.029815 0.220073 0.134 Uiso 1 1 calc R U . . .
H30B H -0.166897 0.980866 0.166141 0.134 Uiso 1 1 calc R U . . .
H30C H -0.237978 0.920673 0.266268 0.134 Uiso 1 1 calc R U . . .
C31 C 0.0789(3) 0.9012(2) 0.23708(19) 0.0460(7) Uani 1 1 d . . . . .
H31A H 0.010160 0.860735 0.226028 0.055 Uiso 1 1 calc R U . . .
C32 C 0.1936(3) 0.4635(2) 0.26449(18) 0.0409(6) Uani 1 1 d . . . . .
C33 C 0.1776(3) 0.3918(2) 0.34751(19) 0.0470(7) Uani 1 1 d . . . . .
H33A H 0.246597 0.394765 0.379722 0.056 Uiso 1 1 calc R U . . .
C34 C 0.0583(4) 0.3157(2) 0.3824(2) 0.0520(7) Uani 1 1 d . . . . .
C35 C -0.0518(5) 0.1584(3) 0.5013(3) 0.0873(13) Uani 1 1 d . . . . .
H35A H -0.042946 0.118064 0.559073 0.131 Uiso 1 1 calc R U . . .
H35B H -0.156225 0.182353 0.504535 0.131 Uiso 1 1 calc R U . . .
H35C H -0.027519 0.114423 0.464761 0.131 Uiso 1 1 calc R U . . .
C36 C -0.0462(4) 0.3098(2) 0.3361(2) 0.0520(7) Uani 1 1 d . . . . .
H36A H -0.126062 0.257918 0.359823 0.062 Uiso 1 1 calc R U . . .
C37 C -0.0279(3) 0.3841(2) 0.2527(2) 0.0501(7) Uani 1 1 d . . . . .
C38 C -0.2464(4) 0.3113(4) 0.2296(3) 0.0763(11) Uani 1 1 d . . . . .
H38A H -0.304764 0.324962 0.186691 0.114 Uiso 1 1 calc R U . . .
H38B H -0.202301 0.242224 0.237972 0.114 Uiso 1 1 calc R U . . .
H38C H -0.314070 0.313269 0.284071 0.114 Uiso 1 1 calc R U . . .
C39 C 0.0922(4) 0.4606(2) 0.2159(2) 0.0494(7) Uani 1 1 d . . . . .
H39A H 0.104136 0.508951 0.159705 0.059 Uiso 1 1 calc R U . . .
B3 B 0.5131(4) 0.8283(2) 0.08157(19) 0.0407(7) Uani 1 1 d . . . . .
H3 H 0.559212 0.895263 0.093594 0.049 Uiso 1 1 calc R U . . .
B4 B 0.3379(4) 0.7554(2) 0.1537(2) 0.0381(6) Uani 1 1 d . . . . .
B5 B 0.3596(4) 0.6177(2) 0.1544(2) 0.0399(7) Uani 1 1 d . . . . .
B6 B 0.5485(4) 0.6114(3) 0.0832(2) 0.0440(7) Uani 1 1 d . . . . .
H6 H 0.617191 0.539286 0.096588 0.053 Uiso 1 1 calc R U . . .
B7 B 0.5306(4) 0.8269(3) -0.0252(2) 0.0490(8) Uani 1 1 d . . . . .
H7 H 0.586700 0.893897 -0.083404 0.059 Uiso 1 1 calc R U . . .
B8 B 0.3456(4) 0.8374(3) 0.0446(2) 0.0476(8) Uani 1 1 d . . . . .
H8 H 0.281078 0.911401 0.031295 0.057 Uiso 1 1 calc R U . . .
B9 B 0.2493(4) 0.7079(3) 0.0892(2) 0.0458(7) Uani 1 1 d . . . . .
H9 H 0.121898 0.697859 0.104980 0.055 Uiso 1 1 calc R U . . .
B10 B 0.3793(4) 0.6188(3) 0.0459(2) 0.0495(8) Uani 1 1 d . . . . .
H10 H 0.336549 0.550915 0.033683 0.059 Uiso 1 1 calc R U . . .
B11 B 0.5504(5) 0.6934(3) -0.0241(2) 0.0527(8) Uani 1 1 d . . . . .
H11 H 0.618789 0.674175 -0.081910 0.063 Uiso 1 1 calc R U . . .
B12 B 0.3667(5) 0.7530(3) -0.0206(2) 0.0533(8) Uani 1 1 d . . . . .
H12 H 0.313845 0.772323 -0.075961 0.064 Uiso 1 1 calc R U . . .

loop_
_atom_site_aniso_label
_atom_site_aniso_U_11
_atom_site_aniso_U_22
_atom_site_aniso_U_33
_atom_site_aniso_U_23
_atom_site_aniso_U_13
_atom_site_aniso_U_12
O1 0.0864(17) 0.0470(12) 0.0677(14) -0.0156(11) -0.0397(13) -0.0106(11)
O1W 0.103(3) 0.220(5) 0.128(3) -0.082(3) -0.001(2) -0.063(3)
O2 0.0614(12) 0.0338(10) 0.0397(10) -0.0106(8) -0.0037(9) 0.0071(9)
O3 0.0574(12) 0.0357(10) 0.0499(11) -0.0028(8) -0.0235(9) -0.0105(9)
O4 0.0490(12) 0.0732(15) 0.0922(18) -0.0488(14) -0.0211(12) 0.0018(11)
O5 0.0438(12) 0.0634(15) 0.118(2) -0.0468(15) -0.0269(13) 0.0148(10)
O6 0.0909(19) 0.0769(17) 0.0569(14) 0.0093(13) -0.0173(13) -0.0305(15)
O7 0.0620(14) 0.0775(17) 0.0781(16) -0.0239(13) -0.0251(12) -0.0186(12)
N1 0.0512(13) 0.0396(12) 0.0515(14) -0.0138(11) -0.0252(11) 0.0052(10)
N2 0.0604(16) 0.0605(17) 0.0491(15) -0.0046(13) -0.0163(12) 0.0119(13)
C1 0.0416(14) 0.0316(12) 0.0355(13) -0.0120(10) -0.0098(11) 0.0028(10)
C2 0.0491(15) 0.0396(14) 0.0390(14) -0.0125(12) -0.0077(12) 0.0052(12)
C11 0.0446(16) 0.0592(19) 0.0531(17) -0.0166(15) -0.0044(13) 0.0037(14)
C12 0.056(2) 0.073(3) 0.102(3) -0.011(2) -0.010(2) -0.0107(19)
C13 0.059(2) 0.147(5) 0.128(4) -0.087(4) 0.003(2) 0.015(3)
C14 0.0420(14) 0.0406(15) 0.0420(14) -0.0145(12) -0.0113(11) 0.0026(12)
C15 0.0497(16) 0.0551(18) 0.0555(17) -0.0244(15) -0.0254(14) 0.0180(14)
C16 0.067(2) 0.075(3) 0.106(3) -0.025(2) -0.052(2) 0.0127(19)
C17 0.091(3) 0.099(3) 0.138(4) -0.054(3) -0.082(3) 0.030(3)
C18 0.095(3) 0.127(4) 0.092(3) -0.065(3) -0.067(3) 0.058(3)
C19 0.068(2) 0.098(3) 0.0519(19) -0.039(2) -0.0308(17) 0.050(2)
C20 0.096(3) 0.133(4) 0.0405(19) -0.017(2) -0.024(2) 0.062(3)
C21 0.088(3) 0.115(4) 0.062(3) 0.017(2) -0.016(2) 0.021(3)
C22 0.081(3) 0.081(3) 0.068(2) 0.018(2) -0.022(2) 0.006(2)
C23 0.0514(17) 0.0628(19) 0.0427(15) -0.0239(14) -0.0174(13) 0.0285(15)
C24 0.0470(15) 0.0344(13) 0.0338(13) -0.0106(11) -0.0041(11) 0.0049(11)
C25 0.0407(14) 0.0479(16) 0.0416(14) -0.0159(12) -0.0088(11) 0.0065(12)
C26 0.0417(14) 0.0508(16) 0.0419(14) -0.0213(13) -0.0055(11) -0.0019(12)
C27 0.076(2) 0.068(2) 0.104(3) -0.048(2) -0.023(2) -0.0103(19)
C28 0.0451(15) 0.0426(15) 0.0504(16) -0.0233(13) -0.0054(12) 0.0039(12)
C29 0.0350(14) 0.0472(16) 0.0573(17) -0.0213(13) -0.0063(12) 0.0046(12)
C30 0.047(2) 0.090(3) 0.150(4) -0.054(3) -0.039(2) 0.0113(19)
C31 0.0423(15) 0.0424(15) 0.0548(17) -0.0206(13) -0.0090(13) -0.0026(12)
C32 0.0451(14) 0.0305(13) 0.0490(15) -0.0161(11) -0.0113(12) 0.0004(11)
C33 0.0519(16) 0.0424(15) 0.0461(16) -0.0146(13) -0.0118(13) -0.0003(13)
C34 0.0537(17) 0.0469(16) 0.0477(17) -0.0120(13) -0.0041(13) -0.0029(13)
C35 0.078(3) 0.072(3) 0.076(3) 0.011(2) 0.000(2) -0.020(2)
C36 0.0458(16) 0.0471(17) 0.0585(18) -0.0199(14) -0.0009(14) -0.0076(13)
C37 0.0466(16) 0.0525(17) 0.0581(18) -0.0282(15) -0.0119(13) -0.0007(13)
C38 0.055(2) 0.094(3) 0.094(3) -0.051(2) -0.0146(19) -0.0174(19)
C39 0.0538(17) 0.0452(16) 0.0495(16) -0.0130(13) -0.0160(13) -0.0044(13)
B3 0.0519(18) 0.0292(14) 0.0370(15) -0.0081(12) -0.0088(13) 0.0019(13)
B4 0.0418(16) 0.0297(14) 0.0409(16) -0.0101(12) -0.0105(12) 0.0053(12)
B5 0.0467(17) 0.0318(15) 0.0451(17) -0.0130(13) -0.0182(13) 0.0010(12)
B6 0.0545(18) 0.0366(16) 0.0469(17) -0.0198(14) -0.0170(14) 0.0096(14)
B7 0.062(2) 0.0441(18) 0.0361(16) -0.0091(14) -0.0110(14) 0.0059(15)
B8 0.0568(19) 0.0368(16) 0.0457(18) -0.0075(14) -0.0172(15) 0.0102(14)
B9 0.0493(18) 0.0420(17) 0.0484(18) -0.0119(14) -0.0212(15) 0.0045(14)
B10 0.065(2) 0.0420(17) 0.0516(19) -0.0198(15) -0.0267(16) 0.0062(15)
B11 0.066(2) 0.053(2) 0.0429(18) -0.0211(15) -0.0160(16) 0.0086(17)
B12 0.070(2) 0.051(2) 0.0416(17) -0.0125(15) -0.0227(16) 0.0064(17)

loop_
_atom_type_symbol
_atom_type_description
_atom_type_scat_dispersion_real
_atom_type_scat_dispersion_imag
_atom_type_scat_source
C C 0.0033 0.0016 'International Tables Vol C Tables 4.2.6.8 and 6.1.1.4'
H H 0.0000 0.0000 'International Tables Vol C Tables 4.2.6.8 and 6.1.1.4'
B B 0.0013 0.0007 'International Tables Vol C Tables 4.2.6.8 and 6.1.1.4'
N N 0.0061 0.0033 'International Tables Vol C Tables 4.2.6.8 and 6.1.1.4'
O O 0.0106 0.0060 'International Tables Vol C Tables 4.2.6.8 and 6.1.1.4'

loop_
_geom_angle_atom_site_label_1
_geom_angle_atom_site_label_2
_geom_angle_atom_site_label_3
_geom_angle
_geom_angle_site_symmetry_1
_geom_angle_site_symmetry_3
_geom_angle_publ_flag
B4 O2 C24 121.9(2) . . ?
C32 O3 B5 127.5(2) . . ?
C26 O4 C27 117.8(3) . . ?
C29 O5 C30 118.2(3) . . ?
C34 O6 C35 118.2(3) . . ?
C37 O7 C38 118.2(3) . . ?
C14 N1 C15 123.4(2) . . ?
C22 N2 C23 117.3(3) . . ?
C14 C1 C2 115.5(2) . . ?
C14 C1 B6 120.9(2) . . ?
C2 C1 B6 60.49(17) . . ?
C14 C1 B3 112.2(2) . . ?
C2 C1 B3 61.79(16) . . ?
B6 C1 B3 113.2(2) . . ?
C14 C1 B5 124.9(2) . . ?
C2 C1 B5 111.4(2) . . ?
B6 C1 B5 62.66(18) . . ?
B3 C1 B5 114.3(2) . . ?
C14 C1 B4 118.9(2) . . ?
C2 C1 B4 112.24(19) . . ?
B6 C1 B4 114.8(2) . . ?
B3 C1 B4 62.37(17) . . ?
B5 C1 B4 63.36(17) . . ?
C11 C2 C1 117.5(2) . . ?
C11 C2 B11 122.8(2) . . ?
C1 C2 B11 109.1(2) . . ?
C11 C2 B7 124.5(2) . . ?
C1 C2 B7 108.5(2) . . ?
B11 C2 B7 62.4(2) . . ?
C11 C2 B6 115.9(2) . . ?
C1 C2 B6 60.55(16) . . ?
B11 C2 B6 61.95(19) . . ?
B7 C2 B6 112.8(2) . . ?
C11 C2 B3 119.1(2) . . ?
C1 C2 B3 60.03(15) . . ?
B11 C2 B3 111.9(2) . . ?
B7 C2 B3 60.98(17) . . ?
B6 C2 B3 111.8(2) . . ?
C13 C11 C12 110.6(3) . . ?
C13 C11 C2 112.2(3) . . ?
C12 C11 C2 113.7(3) . . ?
O1 C14 N1 125.1(3) . . ?
O1 C14 C1 118.5(2) . . ?
N1 C14 C1 116.4(2) . . ?
C16 C15 N1 122.8(3) . . ?
C16 C15 C23 120.7(3) . . ?
N1 C15 C23 116.5(3) . . ?
C15 C16 C17 119.8(4) . . ?
C18 C17 C16 120.4(4) . . ?
C17 C18 C19 121.5(4) . . ?
C20 C19 C18 124.5(4) . . ?
C20 C19 C23 117.3(4) . . ?
C18 C19 C23 118.2(4) . . ?
C21 C20 C19 119.6(4) . . ?
C20 C21 C22 119.5(4) . . ?
N2 C22 C21 124.3(5) . . ?
N2 C23 C15 118.8(3) . . ?
N2 C23 C19 122.0(3) . . ?
C15 C23 C19 119.1(3) . . ?
C25 C24 C31 122.5(3) . . ?
C25 C24 O2 119.4(2) . . ?
C31 C24 O2 118.1(3) . . ?
C24 C25 C26 118.8(3) . . ?
O4 C26 C28 124.2(3) . . ?
O4 C26 C25 115.2(3) . . ?
C28 C26 C25 120.5(3) . . ?
C26 C28 C29 119.1(3) . . ?
O5 C29 C28 114.5(3) . . ?
O5 C29 C31 124.2(3) . . ?
C28 C29 C31 121.3(3) . . ?
C24 C31 C29 117.8(3) . . ?
C33 C32 C39 121.2(3) . . ?
C33 C32 O3 115.2(2) . . ?
C39 C32 O3 123.6(3) . . ?
C32 C33 C34 119.3(3) . . ?
O6 C34 C33 114.6(3) . . ?
O6 C34 C36 124.0(3) . . ?
C33 C34 C36 121.5(3) . . ?
C34 C36 C37 117.8(3) . . ?
O7 C37 C39 113.9(3) . . ?
O7 C37 C36 124.4(3) . . ?
C39 C37 C36 121.7(3) . . ?
C32 C39 C37 118.5(3) . . ?
C1 B3 B8 105.3(2) . . ?
C1 B3 C2 58.18(15) . . ?
B8 B3 C2 106.1(2) . . ?
C1 B3 B7 104.8(2) . . ?
B8 B3 B7 60.9(2) . . ?
C2 B3 B7 58.26(17) . . ?
C1 B3 B4 59.22(16) . . ?
B8 B3 B4 60.13(18) . . ?
C2 B3 B4 106.8(2) . . ?
B7 B3 B4 109.0(2) . . ?
O2 B4 C1 116.4(2) . . ?
O2 B4 B8 132.3(2) . . ?
C1 B4 B8 103.4(2) . . ?
O2 B4 B9 127.2(2) . . ?
C1 B4 B9 103.5(2) . . ?
B8 B4 B9 60.83(19) . . ?
O2 B4 B3 122.8(2) . . ?
C1 B4 B3 58.41(16) . . ?
B8 B4 B3 58.50(18) . . ?
B9 B4 B3 106.9(2) . . ?
O2 B4 B5 115.2(2) . . ?
C1 B4 B5 58.31(15) . . ?
B8 B4 B5 107.5(2) . . ?
B9 B4 B5 59.05(17) . . ?
B3 B4 B5 107.0(2) . . ?
O3 B5 C1 113.3(2) . . ?
O3 B5 B10 131.2(2) . . ?
C1 B5 B10 103.7(2) . . ?
O3 B5 B9 132.8(3) . . ?
C1 B5 B9 103.4(2) . . ?
B10 B5 B9 60.95(19) . . ?
O3 B5 B6 116.8(2) . . ?
C1 B5 B6 58.13(16) . . ?
B10 B5 B6 59.13(19) . . ?
B9 B5 B6 107.3(2) . . ?
O3 B5 B4 118.3(2) . . ?
C1 B5 B4 58.33(15) . . ?
B10 B5 B4 107.7(2) . . ?
B9 B5 B4 59.00(17) . . ?
B6 B5 B4 107.0(2) . . ?
C2 B6 C1 58.96(16) . . ?
C2 B6 B11 58.53(19) . . ?
C1 B6 B11 105.1(2) . . ?
C2 B6 B10 106.1(2) . . ?
C1 B6 B10 104.9(2) . . ?
B11 B6 B10 60.2(2) . . ?
C2 B6 B5 107.4(2) . . ?
C1 B6 B5 59.21(16) . . ?
B11 B6 B5 108.3(2) . . ?
B10 B6 B5 59.68(19) . . ?
C2 B7 B3 60.76(17) . . ?
C2 B7 B11 58.52(18) . . ?
B3 B7 B11 108.6(2) . . ?
C2 B7 B12 105.5(2) . . ?
B3 B7 B12 107.3(2) . . ?
B11 B7 B12 60.0(2) . . ?
C2 B7 B8 106.6(2) . . ?
B3 B7 B8 59.10(19) . . ?
B11 B7 B8 108.5(3) . . ?
B12 B7 B8 60.2(2) . . ?
B3 B8 B4 61.37(18) . . ?
B3 B8 B7 59.98(19) . . ?
B4 B8 B7 109.2(2) . . ?
B3 B8 B12 107.8(2) . . ?
B4 B8 B12 107.8(2) . . ?
B7 B8 B12 59.9(2) . . ?
B3 B8 B9 108.2(2) . . ?
B4 B8 B9 59.65(18) . . ?
B7 B8 B9 107.7(2) . . ?
B12 B8 B9 59.4(2) . . ?
B12 B9 B4 108.0(2) . . ?
B12 B9 B5 107.8(2) . . ?
B4 B9 B5 61.94(17) . . ?
B12 B9 B8 59.8(2) . . ?
B4 B9 B8 59.52(18) . . ?
B5 B9 B8 108.7(2) . . ?
B12 B9 B10 59.6(2) . . ?
B4 B9 B10 108.8(2) . . ?
B5 B9 B10 59.42(18) . . ?
B8 B9 B10 107.4(2) . . ?
B6 B10 B11 59.8(2) . . ?
B6 B10 B5 61.19(18) . . ?
B11 B10 B5 109.1(2) . . ?
B6 B10 B12 107.5(3) . . ?
B11 B10 B12 59.9(2) . . ?
B5 B10 B12 107.8(2) . . ?
B6 B10 B9 107.9(2) . . ?
B11 B10 B9 107.7(2) . . ?
B5 B10 B9 59.63(18) . . ?
B12 B10 B9 59.42(19) . . ?
C2 B11 B6 59.51(18) . . ?
C2 B11 B10 106.6(2) . . ?
B6 B11 B10 59.9(2) . . ?
C2 B11 B7 59.04(19) . . ?
B6 B11 B7 108.1(2) . . ?
B10 B11 B7 108.7(3) . . ?
C2 B11 B12 106.0(2) . . ?
B6 B11 B12 107.8(2) . . ?
B10 B11 B12 60.3(2) . . ?
B7 B11 B12 60.2(2) . . ?
B11 B12 B9 108.8(2) . . ?
B11 B12 B7 59.8(2) . . ?
B9 B12 B7 108.8(2) . . ?
B11 B12 B10 59.8(2) . . ?
B9 B12 B10 60.9(2) . . ?
B7 B12 B10 108.1(3) . . ?
B11 B12 B8 108.2(3) . . ?
B9 B12 B8 60.76(19) . . ?
B7 B12 B8 59.9(2) . . ?
B10 B12 B8 109.2(2) . . ?

loop_
_geom_bond_atom_site_label_1
_geom_bond_atom_site_label_2
_geom_bond_distance
_geom_bond_site_symmetry_2
_geom_bond_publ_flag
O1 C14 1.212(3) . ?
O2 B4 1.388(4) . ?
O2 C24 1.397(3) . ?
O3 C32 1.380(3) . ?
O3 B5 1.392(4) . ?
O4 C26 1.361(3) . ?
O4 C27 1.429(4) . ?
O5 C29 1.373(4) . ?
O5 C30 1.412(5) . ?
O6 C34 1.371(4) . ?
O6 C35 1.419(5) . ?
O7 C37 1.374(4) . ?
O7 C38 1.420(4) . ?
N1 C14 1.344(4) . ?
N1 C15 1.412(4) . ?
N2 C22 1.315(5) . ?
N2 C23 1.358(4) . ?
C1 C14 1.533(4) . ?
C1 C2 1.695(4) . ?
C1 B6 1.723(4) . ?
C1 B3 1.728(4) . ?
C1 B5 1.743(4) . ?
C1 B4 1.743(4) . ?
C2 C11 1.545(4) . ?
C2 B11 1.704(5) . ?
C2 B7 1.714(4) . ?
C2 B6 1.722(4) . ?
C2 B3 1.758(4) . ?
C11 C13 1.512(5) . ?
C11 C12 1.519(5) . ?
C15 C16 1.366(5) . ?
C15 C23 1.418(5) . ?
C16 C17 1.406(6) . ?
C17 C18 1.363(7) . ?
C18 C19 1.407(7) . ?
C19 C20 1.401(7) . ?
C19 C23 1.420(4) . ?
C20 C21 1.344(7) . ?
C21 C22 1.380(6) . ?
C24 C25 1.364(4) . ?
C24 C31 1.383(4) . ?
C25 C26 1.394(4) . ?
C26 C28 1.382(4) . ?
C28 C29 1.386(4) . ?
C29 C31 1.387(4) . ?
C32 C33 1.376(4) . ?
C32 C39 1.376(4) . ?
C33 C34 1.377(4) . ?
C34 C36 1.383(5) . ?
C36 C37 1.391(5) . ?
C37 C39 1.385(4) . ?
B3 B8 1.746(5) . ?
B3 B7 1.762(4) . ?
B3 B4 1.797(4) . ?
B4 B8 1.776(4) . ?
B4 B9 1.778(4) . ?
B4 B5 1.831(4) . ?
B5 B10 1.775(5) . ?
B5 B9 1.779(4) . ?
B5 B6 1.802(5) . ?
B6 B11 1.763(5) . ?
B6 B10 1.765(5) . ?
B7 B11 1.771(5) . ?
B7 B12 1.777(5) . ?
B7 B8 1.778(5) . ?
B8 B12 1.782(5) . ?
B8 B9 1.799(5) . ?
B9 B12 1.776(5) . ?
B9 B10 1.803(5) . ?
B10 B11 1.771(5) . ?
B10 B12 1.780(5) . ?
B11 B12 1.774(5) . ?
